data_4002385
loop_
_publ_author_name
'Giot, M.'
'Beran, P.'
'Perez, O.'
'Malo, S.'
'Nevriva, M.'
'Knizek, K.'
'Raveau, B.'
'Hervieu, M.'
'Roussel, P.'

_publ_section_title
;
 Bi(1-x) Ca(x) Mn O3 (x = 0.4 and 0.45): X-ray single-crystal and electron
 microscopy study
;
_journal_name_full 'Chemistry of Materials (1,1989-)'
_journal_page_first 3225
_journal_page_last 3236
_journal_volume 18
_journal_year 2007
_chemical_formula_sum 'Bi0.58 Ca0.42 Mn O3'
_space_group_IT_number 62
_symmetry_space_group_name_Hall '-P 2ac 2n'
_symmetry_space_group_name_H-M 'P n m a'
_cell_angle_alpha 90
_cell_angle_beta 90
_cell_angle_gamma 90
_cell_formula_units_Z 4
_cell_length_a 5.484
_cell_length_b 7.669
_cell_length_c 5.403
_cell_volume 227.233
_citation_journal_id_ASTM CMATEX
_cod_data_source_file Giot_CMATEX_2007_1297.cif
_cod_data_source_block Bi0.58Ca0.42Mn1O3
_cod_original_cell_volume 227.2329
_cod_original_formula_sum 'Bi0.58 Ca0.42 Mn1 O3'
_cod_database_code 4002385

loop_
_symmetry_equiv_pos_as_xyz
x,y,z
-x+1/2,-y,z+1/2
x+1/2,-y+1/2,-z+1/2
-x,y+1/2,-z
-x,-y,-z
x-1/2,y,-z-1/2
-x-1/2,y-1/2,z-1/2
x,-y-1/2,z

loop_
_atom_site_label
_atom_site_type_symbol
_atom_site_fract_x
_atom_site_fract_y
_atom_site_fract_z
_atom_site_occupancy
_atom_site_U_iso_or_equiv
O2 O-2 0.2077 0.5402 0.2063 1 0.0
Bi1 Bi+3 0.04345 0.25 0.99448 0.58 0.0
Mn1 Mn+3 0.5 0.5 0 1 0.0
O1 O-2 0.4825 0.25 0.0722 1 0.0
Ca1 Ca+2 0.04345 0.25 0.99448 0.42 0.0
